data_7223599
loop_
_publ_author_name
'Wang, Xiuli'
'Liu, Danna'
'Lin, Hongyan'
'Liu, Guocheng'
'Wang, Xiang'
'Le, Mao'
'Rong, Xing'

_publ_section_title
;
 pH, solvent and metal ion induced octamolybdate-based metal--organic
 complexes decorated with a pyridyl-carboxylate ligand containing an amide
 group
;
_journal_issue 6
_journal_name_full CrystEngComm
_journal_page_first 888
_journal_paper_doi 10.1039/C5CE02297E
_journal_volume 18
_journal_year 2016
_chemical_formula_sum 'C48 H50 Co3 Mo8 N12 O46'
_chemical_formula_weight 2475.31
_chemical_name_systematic
; 
 ? 
;
_space_group_IT_number 2
_symmetry_cell_setting triclinic
_symmetry_space_group_name_Hall '-P 1'
_symmetry_space_group_name_H-M 'P -1'
_atom_sites_solution_hydrogens geom
_atom_sites_solution_primary direct
_atom_sites_solution_secondary difmap
_audit_creation_method SHELXL-97
_audit_update_record
;
2015-10-26 deposited with the CCDC.
2015-12-22 downloaded from the CCDC.
;
_cell_angle_alpha 81.879(2)
_cell_angle_beta 71.8710(10)
_cell_angle_gamma 76.4850(10)
_cell_formula_units_Z 1
_cell_length_a 12.1956(9)
_cell_length_b 12.8736(10)
_cell_length_c 14.2679(11)
_cell_measurement_temperature 296(2)
_cell_measurement_theta_max 25.00
_cell_measurement_theta_min 1.51
_cell_volume 2064.2(3)
_computing_cell_refinement 'SMART (Bruker, 2001)'
_computing_data_collection 'SMART (Bruker, 2001)'
_computing_data_reduction 'SAINT+ (Bruker, 1999)'
_computing_molecular_graphics 'PLATON (Spek, 2003)'
_computing_publication_material 'SHELXTL (1998)'
_computing_structure_refinement 'SHELXL-97 (Sheldrick, 2008)'
_computing_structure_solution 'SHELXS-97 (Sheldrick, 2008)'
_diffrn_ambient_temperature 296(2)
_diffrn_measured_fraction_theta_full 0.993
_diffrn_measured_fraction_theta_max 0.993
_diffrn_measurement_device_type 'CCD area detector'
_diffrn_measurement_method 'phi and omega scans'
_diffrn_radiation_monochromator graphite
_diffrn_radiation_source 'fine-focus sealed tube'
_diffrn_radiation_type MoK\a
_diffrn_radiation_wavelength 0.71073
_diffrn_reflns_av_R_equivalents 0.0176
_diffrn_reflns_av_unetI/netI 0.0330
_diffrn_reflns_limit_h_max 14
_diffrn_reflns_limit_h_min -14
_diffrn_reflns_limit_k_max 15
_diffrn_reflns_limit_k_min -7
_diffrn_reflns_limit_l_max 16
_diffrn_reflns_limit_l_min -16
_diffrn_reflns_number 11848
_diffrn_reflns_theta_full 25.00
_diffrn_reflns_theta_max 25.00
_diffrn_reflns_theta_min 1.51
_exptl_absorpt_coefficient_mu 1.858
_exptl_absorpt_correction_T_max 0.6854
_exptl_absorpt_correction_T_min 0.5792
_exptl_absorpt_correction_type multi-scan
_exptl_absorpt_process_details SADABS
_exptl_crystal_colour PINK
_exptl_crystal_density_diffrn 1.991
_exptl_crystal_density_method 'not measured'
_exptl_crystal_description BLOCK
_exptl_crystal_F_000 1207
_exptl_crystal_size_max 0.33
_exptl_crystal_size_mid 0.28
_exptl_crystal_size_min 0.22
_platon_squeeze_details
;
;
_refine_diff_density_max 0.855
_refine_diff_density_min -0.567
_refine_diff_density_rms 0.105
_refine_ls_extinction_method none
_refine_ls_goodness_of_fit_ref 1.046
_refine_ls_hydrogen_treatment constr
_refine_ls_matrix_type full
_refine_ls_number_parameters 529
_refine_ls_number_reflns 7231
_refine_ls_number_restraints 0
_refine_ls_restrained_S_all 1.046
_refine_ls_R_factor_all 0.0384
_refine_ls_R_factor_gt 0.0306
_refine_ls_shift/su_max 0.000
_refine_ls_shift/su_mean 0.000
_refine_ls_structure_factor_coef Fsqd
_refine_ls_weighting_details 'calc w=1/[\s^2^(Fo^2^)+(0.0475P)^2^+0.9486P] where P=(Fo^2^+2Fc^2^)/3'
_refine_ls_weighting_scheme calc
_refine_ls_wR_factor_gt 0.0791
_refine_ls_wR_factor_ref 0.0823
_reflns_number_gt 6107
_reflns_number_total 7231
_reflns_threshold_expression >2sigma(I)
_cod_data_source_file c5ce02297e2.cif
_cod_data_source_block 3
_cod_depositor_comments
;
The following automatic conversions were performed:

'_symmetry_cell_setting' value 'Triclinic' changed to 'triclinic'
according to
/usr/data/users/saulius/crontab/automatic-downloads/rss-feeds/RSC/lib/dictionaries/cif_core.dic
dictionary named 'cif_core.dic' version 2.4.2 from 2011-04-26.

Automatic conversion script
Id: cif_fix_values 4268 2015-11-12 08:31:59Z antanas 

 Adding full bibliography for 7223597--7223599.cif.
;
_cod_original_sg_symbol_H-M P-1
_cod_database_code 7223599

loop_
_symmetry_equiv_pos_as_xyz
'x, y, z'
'-x, -y, -z'

loop_
_atom_site_label
_atom_site_type_symbol
_atom_site_fract_x
_atom_site_fract_y
_atom_site_fract_z
_atom_site_U_iso_or_equiv
_atom_site_adp_type
_atom_site_occupancy
_atom_site_symmetry_multiplicity
_atom_site_calc_flag
_atom_site_refinement_flags
Mo1 Mo -0.33049(3) 0.68854(3) -0.19691(2) 0.02261(10) Uani 1 1 d .
Co1 Co 0.46919(5) 0.09773(4) -0.19696(4) 0.02287(13) Uani 1 1 d .
N1 N 0.5042(3) -0.0163(3) -0.3027(2) 0.0272(8) Uani 1 1 d .
O1W O 0.4700(3) -0.0252(2) -0.0813(2) 0.0408(8) Uani 1 1 d .
O1 O 0.6483(3) 0.0722(3) -0.2511(2) 0.0386(8) Uani 1 1 d .
C1 C -0.1482(4) 0.6981(4) -0.0854(4) 0.0387(11) Uani 1 1 d .
H1A H -0.2104 0.7510 -0.0551 0.046 Uiso 1 1 calc R
Mo2 Mo -0.56604(3) 0.34684(3) -0.09147(2) 0.01920(9) Uani 1 1 d .
Co2 Co 0.0000 0.0000 0.0000 0.0399(2) Uani 1 2 d S
O2W O 0.0415(3) -0.1473(4) 0.0800(3) 0.0704(13) Uani 1 1 d .
C2 C -0.0493(4) 0.6740(4) -0.0544(4) 0.0485(13) Uani 1 1 d .
H2A H -0.0451 0.7085 -0.0030 0.058 Uiso 1 1 calc R
N2 N 0.4357(3) 0.2232(3) -0.3051(2) 0.0227(7) Uani 1 1 d .
O2 O 0.2887(2) 0.1329(2) -0.1575(2) 0.0295(7) Uani 1 1 d .
Mo3 Mo -0.49287(3) 0.54871(3) -0.24303(2) 0.02477(10) Uani 1 1 d .
O3 O -0.3488(3) 0.8172(2) -0.1690(2) 0.0349(7) Uani 1 1 d .
N3 N -0.1592(3) 0.6494(3) -0.1569(2) 0.0263(8) Uani 1 1 d .
O3W O 0.0985(4) -0.0642(5) -0.1339(3) 0.0947(17) Uani 1 1 d .
C3 C 0.0448(4) 0.5969(4) -0.1012(4) 0.0428(12) Uani 1 1 d .
H3A H 0.1132 0.5793 -0.0816 0.051 Uiso 1 1 calc R
Mo4 Mo -0.35152(3) 0.45842(3) -0.05600(2) 0.01661(9) Uani 1 1 d .
N4 N 0.1335(3) 0.4705(3) -0.2218(2) 0.0313(8) Uani 1 1 d .
H4A H 0.1838 0.4461 -0.1891 0.038 Uiso 1 1 calc R
O4 O -0.4792(2) 0.6875(2) -0.2088(2) 0.0260(6) Uani 1 1 d .
C4 C 0.0357(3) 0.5468(3) -0.1768(3) 0.0260(9) Uani 1 1 d .
O4W O 0.1540(3) 0.0389(3) 0.0088(2) 0.0496(9) Uani 1 1 d .
O5 O -0.2423(3) 0.6822(3) -0.3165(2) 0.0370(7) Uani 1 1 d .
N5 N 0.8490(4) -0.2092(3) -0.4967(3) 0.0471(11) Uani 1 1 d .
H5B H 0.8195 -0.2523 -0.4486 0.057 Uiso 1 1 calc R
C5 C -0.0687(3) 0.5729(3) -0.2024(3) 0.0252(9) Uani 1 1 d .
H5A H -0.0767 0.5373 -0.2515 0.030 Uiso 1 1 calc R
O6 O -0.2152(2) 0.4246(2) -0.0411(2) 0.0296(7) Uani 1 1 d .
C6 C 0.1588(4) 0.4303(3) -0.3102(3) 0.0278(9) Uani 1 1 d .
N6 N 1.1256(5) -0.2357(6) -0.6936(5) 0.105(2) Uani 1 1 d .
O7 O -0.3252(2) 0.5158(2) -0.18760(18) 0.0221(6) Uani 1 1 d .
C7 C 0.2831(3) 0.3630(3) -0.3389(3) 0.0249(9) Uani 1 1 d .
O8 O -0.3850(2) 0.3344(2) -0.06386(19) 0.0228(6) Uani 1 1 d .
C8 C 0.2395(3) 0.2094(3) -0.2074(3) 0.0261(9) Uani 1 1 d .
O9 O -0.5477(2) 0.5117(2) -0.07670(17) 0.0189(5) Uani 1 1 d .
C9 C 0.3212(3) 0.2699(3) -0.2866(3) 0.0219(8) Uani 1 1 d .
O10 O -0.5272(2) 0.2091(2) -0.0986(2) 0.0279(6) Uani 1 1 d .
C10 C 0.3656(4) 0.4049(4) -0.4165(3) 0.0306(10) Uani 1 1 d .
H10A H 0.3419 0.4663 -0.4540 0.037 Uiso 1 1 calc R
O11 O -0.7010(2) 0.3807(2) -0.1122(2) 0.0295(7) Uani 1 1 d .
O12 O -0.6190(2) 0.3687(2) 0.04690(18) 0.0219(6) Uani 1 1 d .
C12 C 0.4831(4) 0.3554(4) -0.4379(3) 0.0336(10) Uani 1 1 d .
H12A H 0.5391 0.3813 -0.4910 0.040 Uiso 1 1 calc R
O13 O -0.6344(3) 0.5868(3) -0.2484(2) 0.0427(8) Uani 1 1 d .
C13 C 0.5154(4) 0.2662(3) -0.3785(3) 0.0275(9) Uani 1 1 d .
H13A H 0.5948 0.2351 -0.3898 0.033 Uiso 1 1 calc R
O14 O -0.4764(2) 0.3948(2) -0.21860(19) 0.0260(6) Uani 1 1 d .
C14 C 0.6996(4) 0.0094(4) -0.3226(3) 0.0362(11) Uani 1 1 d .
O15 O -0.4076(3) 0.5497(3) -0.3619(2) 0.0417(8) Uani 1 1 d .
C15 C 0.6188(3) -0.0360(3) -0.3576(3) 0.0272(9) Uani 1 1 d .
O16 O 0.0980(3) 0.4514(3) -0.3654(2) 0.0493(9) Uani 1 1 d .
C16 C 0.4272(4) -0.0598(4) -0.3253(3) 0.0359(11) Uani 1 1 d .
H16A H 0.3483 -0.0442 -0.2888 0.043 Uiso 1 1 calc R
O17 O 0.1329(2) 0.2356(3) -0.1975(2) 0.0429(8) Uani 1 1 d .
C17 C 0.4601(5) -0.1263(4) -0.4000(4) 0.0500(13) Uani 1 1 d .
H17A H 0.4052 -0.1586 -0.4115 0.060 Uiso 1 1 calc R
O18 O 0.8060(3) -0.0151(3) -0.3599(3) 0.0639(11) Uani 1 1 d .
C18 C 0.5749(5) -0.1452(4) -0.4581(4) 0.0476(13) Uani 1 1 d .
H18A H 0.5980 -0.1888 -0.5105 0.057 Uiso 1 1 calc R
O19 O 0.8053(3) -0.0446(3) -0.5750(3) 0.0714(14) Uani 1 1 d .
C19 C 0.6562(4) -0.0988(4) -0.4381(3) 0.0350(10) Uani 1 1 d .
C20 C 0.7786(4) -0.1132(4) -0.5083(3) 0.0413(12) Uani 1 1 d .
C21 C 1.0161(6) -0.1955(6) -0.6407(5) 0.094(3) Uani 1 1 d .
H21A H 0.9749 -0.1318 -0.6635 0.112 Uiso 1 1 calc R
C22 C 0.9643(4) -0.2464(4) -0.5541(4) 0.0476(13) Uani 1 1 d .
C23 C 1.0245(5) -0.3437(5) -0.5271(5) 0.0629(16) Uani 1 1 d .
H23A H 0.9882 -0.3832 -0.4710 0.076 Uiso 1 1 calc R
C24 C 1.1374(6) -0.3845(6) -0.5812(6) 0.078(2) Uani 1 1 d .
H24A H 1.1776 -0.4506 -0.5618 0.093 Uiso 1 1 calc R
C25 C 1.1896(6) -0.3265(7) -0.6639(6) 0.089(2) Uani 1 1 d .
H25A H 1.2681 -0.3495 -0.6989 0.107 Uiso 1 1 calc R

loop_
_atom_site_aniso_label
_atom_site_aniso_U_11
_atom_site_aniso_U_22
_atom_site_aniso_U_33
_atom_site_aniso_U_23
_atom_site_aniso_U_13
_atom_site_aniso_U_12
Mo1 0.02063(17) 0.01941(19) 0.02302(18) 0.00029(14) -0.00333(14) 0.00002(14)
Co1 0.0235(3) 0.0203(3) 0.0235(3) -0.0064(2) -0.0066(2) 0.0007(2)
N1 0.0281(18) 0.0242(19) 0.0277(18) -0.0052(15) -0.0085(15) 0.0000(15)
O1W 0.056(2) 0.0294(17) 0.0319(17) -0.0006(14) -0.0132(15) 0.0016(15)
O1 0.0312(16) 0.0391(19) 0.0479(19) -0.0198(16) -0.0133(14) 0.0006(14)
C1 0.029(2) 0.039(3) 0.048(3) -0.026(2) -0.009(2) 0.001(2)
Mo2 0.01994(17) 0.01964(18) 0.01911(17) -0.00768(14) -0.00675(13) -0.00086(13)
Co2 0.0287(5) 0.0485(6) 0.0420(5) 0.0015(4) -0.0081(4) -0.0128(4)
O2W 0.050(2) 0.079(3) 0.085(3) 0.028(3) -0.029(2) -0.025(2)
C2 0.041(3) 0.060(3) 0.049(3) -0.033(3) -0.012(2) -0.005(3)
N2 0.0221(17) 0.0250(18) 0.0202(16) -0.0087(14) -0.0031(13) -0.0032(14)
O2 0.0246(14) 0.0281(16) 0.0328(16) 0.0030(13) -0.0064(12) -0.0049(12)
Mo3 0.02859(19) 0.0285(2) 0.01708(18) -0.00224(15) -0.00959(14) -0.00116(15)
O3 0.0358(17) 0.0221(16) 0.0428(18) -0.0015(14) -0.0105(14) 0.0002(13)
N3 0.0193(16) 0.0255(19) 0.0317(19) -0.0044(16) -0.0047(14) -0.0022(14)
O3W 0.069(3) 0.135(5) 0.074(3) -0.046(3) 0.006(2) -0.025(3)
C3 0.026(2) 0.057(3) 0.048(3) -0.018(3) -0.015(2) 0.000(2)
Mo4 0.01600(16) 0.01730(17) 0.01557(16) -0.00407(13) -0.00491(12) 0.00068(13)
N4 0.0253(18) 0.036(2) 0.0308(19) -0.0076(17) -0.0149(15) 0.0090(16)
O4 0.0236(14) 0.0224(15) 0.0288(15) 0.0017(12) -0.0085(12) 0.0009(11)
C4 0.023(2) 0.025(2) 0.029(2) -0.0045(18) -0.0100(17) 0.0003(17)
O4W 0.0377(19) 0.065(2) 0.049(2) 0.0082(18) -0.0115(16) -0.0233(17)
O5 0.0358(17) 0.0388(19) 0.0296(16) 0.0048(14) -0.0036(13) -0.0065(14)
N5 0.045(2) 0.036(2) 0.038(2) -0.0017(19) 0.0084(19) 0.0045(19)
C5 0.026(2) 0.025(2) 0.024(2) -0.0065(18) -0.0052(17) -0.0029(17)
O6 0.0211(14) 0.0365(17) 0.0315(16) -0.0037(14) -0.0096(12) -0.0032(12)
C6 0.030(2) 0.025(2) 0.026(2) -0.0003(18) -0.0104(18) 0.0002(18)
N6 0.070(4) 0.096(5) 0.102(5) -0.025(4) 0.032(4) 0.005(4)
O7 0.0234(14) 0.0222(14) 0.0181(13) -0.0042(11) -0.0048(11) 0.0003(11)
C7 0.026(2) 0.028(2) 0.022(2) -0.0078(18) -0.0093(16) -0.0007(17)
O8 0.0227(14) 0.0217(14) 0.0245(14) -0.0077(12) -0.0072(11) -0.0012(11)
C8 0.022(2) 0.026(2) 0.028(2) -0.0059(18) -0.0048(17) -0.0018(17)
O9 0.0187(13) 0.0227(14) 0.0149(12) -0.0038(11) -0.0045(10) -0.0024(11)
C9 0.025(2) 0.021(2) 0.0214(19) -0.0091(17) -0.0070(16) -0.0025(16)
O10 0.0285(15) 0.0246(15) 0.0315(15) -0.0099(13) -0.0098(12) -0.0009(12)
C10 0.042(3) 0.028(2) 0.023(2) -0.0001(18) -0.0121(19) -0.006(2)
O11 0.0257(15) 0.0373(17) 0.0305(15) -0.0105(13) -0.0135(12) -0.0037(13)
O12 0.0218(14) 0.0233(14) 0.0199(13) -0.0052(11) -0.0053(11) -0.0018(11)
C12 0.037(2) 0.037(3) 0.025(2) -0.006(2) -0.0013(19) -0.013(2)
O13 0.0358(18) 0.048(2) 0.0469(19) -0.0019(16) -0.0221(15) 0.0005(15)
C13 0.025(2) 0.030(2) 0.028(2) -0.0082(19) -0.0034(17) -0.0069(18)
O14 0.0278(15) 0.0273(15) 0.0232(14) -0.0111(12) -0.0069(11) -0.0015(12)
C14 0.029(2) 0.035(3) 0.039(3) -0.006(2) -0.003(2) -0.004(2)
O15 0.055(2) 0.047(2) 0.0187(15) 0.0020(14) -0.0095(14) -0.0064(16)
C15 0.026(2) 0.020(2) 0.031(2) -0.0039(18) -0.0060(17) 0.0030(17)
O16 0.046(2) 0.062(2) 0.0413(19) -0.0178(18) -0.0261(16) 0.0142(17)
C16 0.032(2) 0.033(3) 0.043(3) -0.009(2) -0.010(2) -0.006(2)
O17 0.0211(16) 0.042(2) 0.058(2) 0.0095(17) -0.0086(14) -0.0030(14)
C17 0.049(3) 0.055(3) 0.054(3) -0.020(3) -0.016(3) -0.016(3)
O18 0.0284(19) 0.079(3) 0.081(3) -0.041(2) 0.0008(18) -0.0071(18)
C18 0.058(3) 0.049(3) 0.038(3) -0.022(2) -0.009(2) -0.010(3)
O19 0.066(3) 0.051(2) 0.055(2) 0.017(2) 0.018(2) 0.010(2)
C19 0.043(3) 0.030(2) 0.026(2) -0.0050(19) -0.0048(19) -0.001(2)
C20 0.045(3) 0.041(3) 0.025(2) -0.007(2) 0.006(2) -0.002(2)
C21 0.061(4) 0.081(5) 0.088(5) -0.003(4) 0.032(4) 0.011(4)
C22 0.044(3) 0.042(3) 0.047(3) -0.013(3) -0.001(2) 0.000(2)
C23 0.054(4) 0.057(4) 0.071(4) -0.016(3) -0.016(3) 0.006(3)
C24 0.051(4) 0.071(5) 0.116(6) -0.033(5) -0.034(4) 0.011(3)
C25 0.051(4) 0.104(6) 0.097(6) -0.058(5) 0.011(4) 0.001(4)

loop_
_atom_type_symbol
_atom_type_description
_atom_type_scat_dispersion_real
_atom_type_scat_dispersion_imag
_atom_type_scat_source
C C 0.0033 0.0016 'International Tables Vol C Tables 4.2.6.8 and 6.1.1.4'
H H 0.0000 0.0000 'International Tables Vol C Tables 4.2.6.8 and 6.1.1.4'
N N 0.0061 0.0033 'International Tables Vol C Tables 4.2.6.8 and 6.1.1.4'
O O 0.0106 0.0060 'International Tables Vol C Tables 4.2.6.8 and 6.1.1.4'
Co Co 0.3494 0.9721 'International Tables Vol C Tables 4.2.6.8 and 6.1.1.4'
Mo Mo -1.6832 0.6857 'International Tables Vol C Tables 4.2.6.8 and 6.1.1.4'

loop_
_geom_angle_atom_site_label_1
_geom_angle_atom_site_label_2
_geom_angle_atom_site_label_3
_geom_angle
_geom_angle_site_symmetry_1
_geom_angle_site_symmetry_3
O3 Mo1 O5 105.62(15) . .
O3 Mo1 O4 101.52(13) . .
O5 Mo1 O4 102.93(14) . .
O3 Mo1 O12 93.12(13) . 2_465
O5 Mo1 O12 153.48(13) . 2_465
O4 Mo1 O12 91.21(11) . 2_465
O3 Mo1 O7 163.90(12) . .
O5 Mo1 O7 89.87(13) . .
O4 Mo1 O7 78.71(11) . .
O12 Mo1 O7 70.80(10) 2_465 .
O3 Mo1 N3 88.72(13) . .
O5 Mo1 N3 84.87(13) . .
O4 Mo1 N3 164.73(12) . .
O12 Mo1 N3 76.81(11) 2_465 .
O7 Mo1 N3 88.31(11) . .
O1 Co1 O2 173.51(12) . .
O1 Co1 O1W 94.34(13) . .
O2 Co1 O1W 91.89(12) . .
O1 Co1 N2 95.70(12) . .
O2 Co1 N2 78.04(11) . .
O1W Co1 N2 169.88(13) . .
O1 Co1 N1 78.08(13) . .
O2 Co1 N1 100.00(13) . .
O1W Co1 N1 91.45(13) . .
N2 Co1 N1 89.42(12) . .
O1 Co1 O10 90.09(11) . 1_655
O2 Co1 O10 91.81(11) . 1_655
O1W Co1 O10 88.96(12) . 1_655
N2 Co1 O10 92.25(11) . 1_655
N1 Co1 O10 168.16(12) . 1_655
C16 N1 C15 119.2(4) . .
C16 N1 Co1 128.1(3) . .
C15 N1 Co1 112.4(3) . .
C14 O1 Co1 118.2(3) . .
N3 C1 C2 122.8(4) . .
O11 Mo2 O10 104.01(14) . .
O11 Mo2 O14 97.58(12) . .
O10 Mo2 O14 101.08(12) . .
O11 Mo2 O12 97.27(12) . .
O10 Mo2 O12 105.58(12) . .
O14 Mo2 O12 145.17(12) . .
O11 Mo2 O9 97.58(12) . .
O10 Mo2 O9 158.34(11) . .
O14 Mo2 O9 74.05(10) . .
O12 Mo2 O9 72.87(10) . .
O11 Mo2 O8 169.47(12) . .
O10 Mo2 O8 86.46(11) . .
O14 Mo2 O8 79.05(10) . .
O12 Mo2 O8 80.64(10) . .
O9 Mo2 O8 71.92(9) . .
O3W Co2 O3W 180.0 2 .
O3W Co2 O4W 87.90(17) 2 2
O3W Co2 O4W 92.10(17) . 2
O3W Co2 O4W 92.10(17) 2 .
O3W Co2 O4W 87.90(17) . .
O4W Co2 O4W 180.0 2 .
O3W Co2 O2W 91.7(2) 2 2
O3W Co2 O2W 88.3(2) . 2
O4W Co2 O2W 88.64(14) 2 2
O4W Co2 O2W 91.36(14) . 2
O3W Co2 O2W 88.3(2) 2 .
O3W Co2 O2W 91.7(2) . .
O4W Co2 O2W 91.36(14) 2 .
O4W Co2 O2W 88.64(14) . .
O2W Co2 O2W 180.0 2 .
C1 C2 C3 118.7(5) . .
C9 N2 C13 119.1(3) . .
C9 N2 Co1 113.0(2) . .
C13 N2 Co1 127.3(3) . .
C8 O2 Co1 117.6(2) . .
O15 Mo3 O13 105.64(16) . .
O15 Mo3 O14 97.11(14) . .
O13 Mo3 O14 101.72(14) . .
O15 Mo3 O4 99.57(14) . .
O13 Mo3 O4 96.85(14) . .
O14 Mo3 O4 150.61(11) . .
O15 Mo3 O9 159.95(13) . .
O13 Mo3 O9 93.48(12) . .
O14 Mo3 O9 72.63(10) . .
O4 Mo3 O9 83.77(10) . .
O15 Mo3 O7 90.55(13) . .
O13 Mo3 O7 162.45(13) . .
O14 Mo3 O7 82.53(10) . .
O4 Mo3 O7 73.32(10) . .
O9 Mo3 O7 71.34(9) . .
C1 N3 C5 119.3(4) . .
C1 N3 Mo1 120.0(3) . .
C5 N3 Mo1 120.6(3) . .
C4 C3 C2 119.3(4) . .
O6 Mo4 O8 103.85(13) . .
O6 Mo4 O7 103.61(12) . .
O8 Mo4 O7 101.33(12) . .
O6 Mo4 O9 103.03(12) . 2_465
O8 Mo4 O9 98.93(11) . 2_465
O7 Mo4 O9 141.30(11) . 2_465
O6 Mo4 O12 98.34(12) . 2_465
O8 Mo4 O12 157.68(11) . 2_465
O7 Mo4 O12 75.37(10) . 2_465
O9 Mo4 O12 73.42(10) 2_465 2_465
O6 Mo4 O9 178.53(12) . .
O8 Mo4 O9 77.61(10) . .
O7 Mo4 O9 76.18(10) . .
O9 Mo4 O9 76.47(10) 2_465 .
O12 Mo4 O9 80.19(9) 2_465 .
C6 N4 C4 128.2(3) . .
Mo1 O4 Mo3 113.78(13) . .
C3 C4 C5 118.9(4) . .
C3 C4 N4 116.9(4) . .
C5 C4 N4 124.1(4) . .
C20 N5 C22 127.3(4) . .
N3 C5 C4 121.0(4) . .
O16 C6 N4 126.0(4) . .
O16 C6 C7 122.5(4) . .
N4 C6 C7 111.1(3) . .
C21 N6 C25 122.3(7) . .
Mo4 O7 Mo1 110.57(12) . .
Mo4 O7 Mo3 113.35(12) . .
Mo1 O7 Mo3 90.51(9) . .
C9 C7 C10 118.3(4) . .
C9 C7 C6 124.4(3) . .
C10 C7 C6 116.9(4) . .
Mo4 O8 Mo2 114.67(12) . .
O17 C8 O2 125.5(4) . .
O17 C8 C9 118.5(4) . .
O2 C8 C9 116.1(3) . .
Mo4 O9 Mo2 103.06(11) 2_465 .
Mo4 O9 Mo3 152.38(13) 2_465 .
Mo2 O9 Mo3 92.24(9) . .
Mo4 O9 Mo4 103.53(10) 2_465 .
Mo2 O9 Mo4 95.70(9) . .
Mo3 O9 Mo4 97.56(9) . .
N2 C9 C7 122.0(4) . .
N2 C9 C8 114.1(3) . .
C7 C9 C8 123.9(3) . .
Mo2 O10 Co1 135.90(15) . 1_455
C12 C10 C7 119.9(4) . .
Mo2 O12 Mo1 151.66(15) . 2_465
Mo2 O12 Mo4 105.71(12) . 2_465
Mo1 O12 Mo4 102.58(10) 2_465 2_465
C10 C12 C13 118.3(4) . .
N2 C13 C12 122.1(4) . .
Mo2 O14 Mo3 115.18(13) . .
O18 C14 O1 124.9(5) . .
O18 C14 C15 119.9(4) . .
O1 C14 C15 115.2(4) . .
N1 C15 C19 120.8(4) . .
N1 C15 C14 115.4(4) . .
C19 C15 C14 123.7(4) . .
N1 C16 C17 122.3(4) . .
C16 C17 C18 119.5(5) . .
C17 C18 C19 119.4(5) . .
C18 C19 C15 118.6(4) . .
C18 C19 C20 118.0(4) . .
C15 C19 C20 123.2(4) . .
O19 C20 N5 124.5(4) . .
O19 C20 C19 120.3(4) . .
N5 C20 C19 114.9(4) . .
N6 C21 C22 120.8(7) . .
C21 C22 C23 117.6(5) . .
C21 C22 N5 123.2(5) . .
C23 C22 N5 118.9(5) . .
C22 C23 C24 121.3(6) . .
C25 C24 C23 119.0(7) . .
N6 C25 C24 118.6(6) . .

loop_
_geom_bond_atom_site_label_1
_geom_bond_atom_site_label_2
_geom_bond_distance
_geom_bond_site_symmetry_2
Mo1 O3 1.706(3) .
Mo1 O5 1.712(3) .
Mo1 O4 1.877(3) .
Mo1 O12 2.109(3) 2_465
Mo1 O7 2.196(3) .
Mo1 N3 2.262(3) .
Co1 O1 2.040(3) .
Co1 O2 2.050(3) .
Co1 O1W 2.120(3) .
Co1 N2 2.130(3) .
Co1 N1 2.133(3) .
Co1 O10 2.160(3) 1_655
N1 C16 1.336(6) .
N1 C15 1.356(5) .
O1 C14 1.299(5) .
C1 N3 1.326(6) .
C1 C2 1.365(7) .
Mo2 O11 1.708(3) .
Mo2 O10 1.734(3) .
Mo2 O14 1.906(3) .
Mo2 O12 1.916(2) .
Mo2 O9 2.231(3) .
Mo2 O8 2.327(3) .
Co2 O3W 2.081(4) 2
Co2 O3W 2.081(4) .
Co2 O4W 2.097(3) 2
Co2 O4W 2.097(3) .
Co2 O2W 2.110(4) 2
Co2 O2W 2.110(4) .
C2 C3 1.387(7) .
N2 C9 1.343(5) .
N2 C13 1.343(5) .
O2 C8 1.276(5) .
Mo3 O15 1.691(3) .
Mo3 O13 1.704(3) .
Mo3 O14 1.936(3) .
Mo3 O4 1.974(3) .
Mo3 O9 2.269(2) .
Mo3 O7 2.343(3) .
N3 C5 1.355(5) .
C3 C4 1.377(6) .
Mo4 O6 1.689(3) .
Mo4 O8 1.764(3) .
Mo4 O7 1.876(2) .
Mo4 O9 1.944(2) 2_465
Mo4 O12 2.186(3) 2_465
Mo4 O9 2.428(2) .
N4 C6 1.349(5) .
N4 C4 1.397(5) .
C4 C5 1.387(5) .
N5 C20 1.351(6) .
N5 C22 1.398(6) .
C6 O16 1.206(5) .
C6 C7 1.521(5) .
N6 C21 1.335(8) .
N6 C25 1.340(10) .
C7 C9 1.383(5) .
C7 C10 1.386(6) .
C8 O17 1.232(5) .
C8 C9 1.512(5) .
O9 Mo4 1.944(2) 2_465
O10 Co1 2.160(3) 1_455
C10 C12 1.382(6) .
O12 Mo1 2.109(3) 2_465
O12 Mo4 2.186(3) 2_465
C12 C13 1.382(6) .
C14 O18 1.222(5) .
C14 C15 1.490(6) .
C15 C19 1.395(6) .
C16 C17 1.364(7) .
C17 C18 1.371(7) .
C18 C19 1.387(7) .
O19 C20 1.223(6) .
C19 C20 1.503(6) .
C21 C22 1.354(8) .
C22 C23 1.367(8) .
C23 C24 1.372(8) .
C24 C25 1.363(10) .

loop_
_platon_squeeze_void_nr
_platon_squeeze_void_average_x
_platon_squeeze_void_average_y
_platon_squeeze_void_average_z
_platon_squeeze_void_volume
_platon_squeeze_void_count_electrons
_platon_squeeze_void_content
1 -0.105 0.187 0.354 115 24 ' '
2 0.105 0.813 0.646 114 24 ' '
3 0.283 0.798 0.909 26 9 ' '
4 0.253 0.865 0.124 7 8 ' '
5 0.717 0.202 0.091 25 9 ' '
6 0.747 0.135 0.876 7 8 ' '
